data_4110192
loop_
_publ_author_name
'Jian Zhang'
'Shumei Chen'
'Henry Valle'
'Matthew Wong'
'Cristina Austria'
'Maria Cruz'
'Xianhui Bu'

_publ_contact_author_address
;
Department of Chemistry and Biochemistry
California State University, Long Beach
1250 Bellflower Boulevard, Long Beach, CA 90840

;
_publ_contact_author_email xbu@csulb.edu
_publ_contact_author_name 'Xianhui Bu'
_publ_contact_author_phone
;
;
_publ_section_title
;
 Manganese and Magnesium Homochiral Materials: Decoration of Honeycomb
 Channels with Homochiral Chains
;
_journal_name_full 'Journal of the American Chemical Society'
_journal_page_first 14168
_journal_page_last 14169
_journal_paper_doi 10.1021/ja076532y
_journal_volume 129
_journal_year 2007
_chemical_formula_sum 'C14 H18 Mg3 O12'
_chemical_formula_weight 451.21
_chemical_name_systematic
;
 ?
;
_space_group_IT_number 145
_symmetry_cell_setting trigonal
_symmetry_space_group_name_Hall 'P 32'
_symmetry_space_group_name_H-M 'P 32'
_atom_sites_solution_hydrogens geom
_atom_sites_solution_primary direct
_atom_sites_solution_secondary difmap
_audit_creation_method SHELXL-97
_cell_angle_alpha 90.00
_cell_angle_beta 90.00
_cell_angle_gamma 120.00
_cell_formula_units_Z 3
_cell_length_a 14.8724(3)
_cell_length_b 14.8724(3)
_cell_length_c 7.3333(4)
_cell_measurement_temperature 273(2)
_cell_measurement_theta_max 24.10
_cell_measurement_theta_min 1.58
_cell_volume 1404.73(9)
_computing_cell_refinement 'Siemens SMART & SAINT'
_computing_data_collection 'Siemens SMART'
_computing_data_reduction 'Siemens XPREP'
_computing_molecular_graphics 'Bruker SHELXTL'
_computing_publication_material 'Bruker SHELXTL'
_computing_structure_refinement 'Siemens SHELXTL'
_computing_structure_solution 'Siemens SHELXTL'
_diffrn_ambient_temperature 273(2)
_diffrn_measured_fraction_theta_full 0.999
_diffrn_measured_fraction_theta_max 0.999
_diffrn_measurement_device_type 'CCD area detector'
_diffrn_measurement_method 'phi and omega scans'
_diffrn_radiation_monochromator graphite
_diffrn_radiation_source 'fine-focus sealed tube'
_diffrn_radiation_type MoK\a
_diffrn_radiation_wavelength 0.71073
_diffrn_reflns_av_R_equivalents 0.0555
_diffrn_reflns_av_sigmaI/netI 0.1070
_diffrn_reflns_limit_h_max 17
_diffrn_reflns_limit_h_min -17
_diffrn_reflns_limit_k_max 17
_diffrn_reflns_limit_k_min -16
_diffrn_reflns_limit_l_max 7
_diffrn_reflns_limit_l_min -8
_diffrn_reflns_number 7045
_diffrn_reflns_theta_full 24.10
_diffrn_reflns_theta_max 24.10
_diffrn_reflns_theta_min 1.58
_diffrn_standards_decay_% none
_diffrn_standards_interval_count none
_diffrn_standards_interval_time none
_diffrn_standards_number none
_exptl_absorpt_coefficient_mu 0.226
_exptl_absorpt_correction_T_max .0000
_exptl_absorpt_correction_T_min .0000
_exptl_absorpt_correction_type empirical
_exptl_absorpt_process_details 'SADABS (Sheldrick, 1996)'
_exptl_crystal_density_diffrn 1.600
_exptl_crystal_density_meas 0
_exptl_crystal_F_000 702
_exptl_crystal_size_max .00
_exptl_crystal_size_mid .00
_exptl_crystal_size_min .00
_refine_diff_density_max 1.164
_refine_diff_density_min -0.640
_refine_diff_density_rms 0.117
_refine_ls_abs_structure_details 'Flack H D (1983), Acta Cryst. A39, 876-881'
_refine_ls_abs_structure_Flack 0.02(7)
_refine_ls_extinction_method none
_refine_ls_goodness_of_fit_ref 1.021
_refine_ls_hydrogen_treatment constr
_refine_ls_matrix_type full
_refine_ls_number_parameters 242
_refine_ls_number_reflns 2890
_refine_ls_number_restraints 16
_refine_ls_restrained_S_all 1.034
_refine_ls_R_factor_all 0.0980
_refine_ls_R_factor_gt 0.0751
_refine_ls_shift/su_max 0.022
_refine_ls_shift/su_mean 0.001
_refine_ls_structure_factor_coef Fsqd
_refine_ls_weighting_details 'calc w=1/[\s^2^(Fo^2^)+(0.1259P)^2^+0.0000P] where P=(Fo^2^+2Fc^2^)/3'
_refine_ls_weighting_scheme calc
_refine_ls_wR_factor_gt 0.1901
_refine_ls_wR_factor_ref 0.2033
_reflns_number_gt 2164
_reflns_number_total 2890
_reflns_threshold_expression >2sigma(I)
_cod_data_source_file ja076532ysi20070829_024958.cif
_cod_data_source_block 2
_cod_database_code 4110192

loop_
_symmetry_equiv_pos_as_xyz
'x, y, z'
'-y, x-y, z+2/3'
'-x+y, -x, z+1/3'

loop_
_atom_site_label
_atom_site_type_symbol
_atom_site_fract_x
_atom_site_fract_y
_atom_site_fract_z
_atom_site_U_iso_or_equiv
_atom_site_adp_type
_atom_site_occupancy
_atom_site_symmetry_multiplicity
_atom_site_calc_flag
_atom_site_refinement_flags
Mg1 Mg 0.6562(2) 0.2487(2) 0.4309(3) 0.0164(6) Uani 1 1 d .
Mg2 Mg 0.9140(2) -0.0105(2) 0.6879(3) 0.0174(7) Uani 1 1 d .
Mg3 Mg 0.8166(2) 0.1505(2) 0.5588(4) 0.0196(7) Uani 1 1 d .
O1 O 0.5909(5) 0.1039(5) 1.3378(9) 0.0283(15) Uani 1 1 d .
O2 O 0.7138(5) 0.0657(5) 1.3646(11) 0.0406(18) Uani 1 1 d .
O3 O 0.7310(5) 0.0476(6) 0.7576(10) 0.0408(19) Uani 1 1 d .
O4 O 0.7713(4) -0.0768(4) 0.7862(8) 0.0205(14) Uani 1 1 d .
O5 O 0.8974(5) 0.2681(5) 0.3731(8) 0.0227(14) Uani 1 1 d .
O6 O 0.7877(4) 0.3176(4) 0.2644(7) 0.0174(13) Uani 1 1 d .
O7 O 0.9347(4) 0.2316(5) 0.7429(8) 0.0232(14) Uani 1 1 d .
O8 O 0.9862(4) 0.1231(4) 0.8498(7) 0.0186(13) Uani 1 1 d .
O11 O 0.7417(4) 0.2343(4) 0.6412(7) 0.0164(13) Uani 1 1 d .
O12 O 0.9756(5) 0.0380(5) 0.2470(7) 0.0195(14) Uani 1 1 d .
O13 O 0.8999(4) 0.0741(5) 0.4759(8) 0.0208(14) Uani 1 1 d .
O14 O 0.7034(4) 0.3094(4) 0.8683(7) 0.0158(13) Uani 1 1 d .
C1 C 0.5557(9) -0.0588(11) 1.222(2) 0.101(7) Uani 1 1 d D
C2 C 0.5528(13) -0.0705(13) 1.0206(19) 0.113(6) Uiso 1 1 d D
C3 C 0.6274(11) -0.1049(11) 0.956(2) 0.126(9) Uani 1 1 d D
H3A H 0.5855 -0.1750 0.9059 0.151 Uiso 1 1 calc R
C4 C 0.6828(11) -0.1150(11) 1.1437(16) 0.085(6) Uani 1 1 d D
H4A H 0.7061 -0.1651 1.1306 0.102 Uiso 1 1 calc R
H4B H 0.7405 -0.0486 1.1815 0.102 Uiso 1 1 calc R
C5 C 0.5877(15) -0.1546(19) 1.278(3) 0.164(10) Uiso 1 1 d D
H5A H 0.6078 -0.1514 1.4043 0.196 Uiso 1 1 calc R
H5B H 0.5325 -0.2241 1.2480 0.196 Uiso 1 1 calc R
C6 C 0.4457(14) -0.1107(17) 1.306(3) 0.155(9) Uiso 1 1 d D
H6A H 0.4161 -0.0670 1.2872 0.232 Uiso 1 1 calc R
H6B H 0.4499 -0.1208 1.4344 0.232 Uiso 1 1 calc R
H6C H 0.4028 -0.1767 1.2485 0.232 Uiso 1 1 calc R
C7 C 0.5572(12) 0.0241(11) 0.9591(19) 0.070(4) Uani 1 1 d D
H7A H 0.6201 0.0830 1.0020 0.105 Uiso 1 1 calc R
H7B H 0.4985 0.0272 1.0062 0.105 Uiso 1 1 calc R
H7C H 0.5557 0.0250 0.8282 0.105 Uiso 1 1 calc R
C8 C 0.4458(17) -0.1595(19) 0.944(3) 0.175(11) Uiso 1 1 d D
H8A H 0.3916 -0.1450 0.9758 0.262 Uiso 1 1 calc R
H8B H 0.4308 -0.2247 0.9962 0.262 Uiso 1 1 calc R
H8C H 0.4498 -0.1627 0.8138 0.262 Uiso 1 1 calc R
C9 C 0.6286(8) 0.0470(7) 1.3092(14) 0.034(2) Uani 1 1 d D
C10 C 0.7137(8) -0.0397(8) 0.8120(13) 0.034(2) Uani 1 1 d D
C11 C 0.8775(7) 0.3207(7) 0.2736(12) 0.022(2) Uani 1 1 d .
C12 C 0.9890(7) 0.2096(6) 0.8413(12) 0.022(2) Uani 1 1 d .
C13 C 0.9342(7) 0.0871(7) 0.3124(12) 0.024(2) Uani 1 1 d .
H13A H 0.9284 0.1348 0.2386 0.029 Uiso 1 1 calc R
C14 C 0.7534(6) 0.2692(7) 0.7998(11) 0.020(2) Uani 1 1 d .

loop_
_atom_site_aniso_label
_atom_site_aniso_U_11
_atom_site_aniso_U_22
_atom_site_aniso_U_33
_atom_site_aniso_U_23
_atom_site_aniso_U_13
_atom_site_aniso_U_12
Mg1 0.0184(15) 0.0217(16) 0.0097(13) -0.0006(12) -0.0006(12) 0.0105(13)
Mg2 0.0195(16) 0.0226(16) 0.0112(14) -0.0019(12) -0.0011(12) 0.0114(13)
Mg3 0.0238(16) 0.0216(16) 0.0158(13) 0.0000(12) 0.0007(12) 0.0132(12)
O1 0.028(4) 0.031(4) 0.027(4) -0.008(3) -0.002(3) 0.016(3)
O2 0.033(4) 0.037(4) 0.059(5) -0.021(4) -0.019(4) 0.023(3)
O3 0.043(4) 0.042(5) 0.051(5) 0.012(4) 0.016(4) 0.031(4)
O4 0.023(3) 0.024(3) 0.020(3) -0.003(3) 0.010(3) 0.016(3)
O5 0.025(3) 0.029(4) 0.023(4) 0.005(3) 0.002(3) 0.020(3)
O6 0.018(3) 0.020(3) 0.017(3) -0.002(3) -0.002(3) 0.011(3)
O7 0.031(4) 0.028(4) 0.016(3) -0.004(3) -0.009(3) 0.019(3)
O8 0.023(3) 0.020(3) 0.018(3) -0.004(3) -0.004(3) 0.014(3)
O11 0.024(3) 0.022(3) 0.010(3) 0.000(3) -0.002(2) 0.017(3)
O12 0.024(3) 0.023(3) 0.012(3) 0.001(3) -0.006(3) 0.012(3)
O13 0.026(3) 0.026(3) 0.013(3) -0.001(3) 0.002(3) 0.015(3)
O14 0.024(3) 0.017(3) 0.010(3) -0.002(2) 0.000(3) 0.013(3)
C1 0.063(10) 0.102(12) 0.158(16) -0.109(12) -0.058(11) 0.056(9)
C3 0.082(11) 0.032(8) 0.26(3) 0.013(12) 0.087(15) 0.025(8)
C4 0.181(19) 0.069(10) 0.036(8) 0.035(7) 0.059(10) 0.086(12)
C7 0.094(11) 0.094(11) 0.060(9) -0.019(8) -0.004(8) 0.076(10)
C9 0.030(6) 0.032(6) 0.039(6) -0.012(5) -0.007(5) 0.015(5)
C10 0.045(6) 0.025(6) 0.024(5) 0.014(4) 0.012(5) 0.013(5)
C11 0.025(5) 0.025(5) 0.020(5) -0.007(4) 0.000(4) 0.016(4)
C12 0.033(5) 0.016(5) 0.020(5) 0.001(4) 0.004(4) 0.014(4)
C13 0.031(5) 0.042(6) 0.013(5) 0.002(4) 0.002(4) 0.027(5)
C14 0.020(5) 0.015(5) 0.016(5) 0.001(4) -0.001(4) 0.003(4)

loop_
_atom_type_symbol
_atom_type_description
_atom_type_scat_dispersion_real
_atom_type_scat_dispersion_imag
_atom_type_scat_source
C C 0.0033 0.0016 'International Tables Vol C Tables 4.2.6.8 and 6.1.1.4'
H H 0.0000 0.0000 'International Tables Vol C Tables 4.2.6.8 and 6.1.1.4'
O O 0.0106 0.0060 'International Tables Vol C Tables 4.2.6.8 and 6.1.1.4'
Mg Mg 0.0486 0.0363 'International Tables Vol C Tables 4.2.6.8 and 6.1.1.4'

loop_
_geom_angle_atom_site_label_1
_geom_angle_atom_site_label_2
_geom_angle_atom_site_label_3
_geom_angle
_geom_angle_site_symmetry_1
_geom_angle_site_symmetry_3
O1 Mg1 O6 91.8(3) 1_554 3_665
O1 Mg1 O11 97.8(3) 1_554 .
O6 Mg1 O11 93.2(2) 3_665 .
O1 Mg1 O6 99.3(3) 1_554 .
O6 Mg1 O6 167.6(2) 3_665 .
O11 Mg1 O6 90.7(2) . .
O1 Mg1 O14 167.2(3) 1_554 2_654
O6 Mg1 O14 77.1(2) 3_665 2_654
O11 Mg1 O14 89.4(2) . 2_654
O6 Mg1 O14 91.2(2) . 2_654
O1 Mg1 O14 91.6(3) 1_554 3_664
O6 Mg1 O14 97.6(2) 3_665 3_664
O11 Mg1 O14 165.5(3) . 3_664
O6 Mg1 O14 76.8(2) . 3_664
O14 Mg1 O14 83.54(13) 2_654 3_664
O1 Mg1 Mg1 130.5(2) 1_554 3_665
O6 Mg1 Mg1 40.03(17) 3_665 3_665
O11 Mg1 Mg1 79.04(15) . 3_665
O6 Mg1 Mg1 129.9(2) . 3_665
O14 Mg1 Mg1 40.55(16) 2_654 3_665
O14 Mg1 Mg1 103.2(2) 3_664 3_665
O1 Mg1 Mg1 109.5(2) 1_554 2_654
O6 Mg1 Mg1 130.77(19) 3_665 2_654
O11 Mg1 Mg1 125.2(2) . 2_654
O6 Mg1 Mg1 39.69(17) . 2_654
O14 Mg1 Mg1 74.19(18) 2_654 2_654
O14 Mg1 Mg1 40.48(15) 3_664 2_654
Mg1 Mg1 Mg1 112.21(11) 3_665 2_654
O1 Mg1 Mg3 72.8(2) 1_554 .
O6 Mg1 Mg3 116.82(18) 3_665 .
O11 Mg1 Mg3 34.47(16) . .
O6 Mg1 Mg3 72.18(17) . .
O14 Mg1 Mg3 117.84(19) 2_654 .
O14 Mg1 Mg3 142.09(19) 3_664 .
Mg1 Mg1 Mg3 113.28(8) 3_665 .
Mg1 Mg1 Mg3 111.84(12) 2_654 .
O4 Mg2 O13 99.6(3) . .
O4 Mg2 O8 100.3(3) . .
O13 Mg2 O8 90.5(2) . .
O4 Mg2 O8 92.1(3) . 2_644
O13 Mg2 O8 91.9(2) . 2_644
O8 Mg2 O8 166.8(2) . 2_644
O4 Mg2 O12 90.4(3) . 2_645
O13 Mg2 O12 166.1(3) . 2_645
O8 Mg2 O12 78.1(2) . 2_645
O8 Mg2 O12 97.4(2) 2_644 2_645
O4 Mg2 O12 166.4(3) . 3_765
O13 Mg2 O12 88.9(2) . 3_765
O8 Mg2 O12 90.1(2) . 3_765
O8 Mg2 O12 77.0(2) 2_644 3_765
O12 Mg2 O12 83.19(13) 2_645 3_765
O4 Mg2 Mg2 108.7(2) . 3_765
O13 Mg2 Mg2 125.3(2) . 3_765
O8 Mg2 Mg2 39.78(17) . 3_765
O8 Mg2 Mg2 131.3(2) 2_644 3_765
O12 Mg2 Mg2 41.32(16) 2_645 3_765
O12 Mg2 Mg2 73.97(18) 3_765 3_765
O4 Mg2 Mg2 131.0(2) . 2_644
O13 Mg2 Mg2 78.96(16) . 2_644
O8 Mg2 Mg2 128.5(2) . 2_644
O8 Mg2 Mg2 39.76(17) 2_644 2_644
O12 Mg2 Mg2 101.8(2) 2_645 2_644
O12 Mg2 Mg2 40.10(17) 3_765 2_644
Mg2 Mg2 Mg2 111.44(10) 3_765 2_644
O4 Mg2 Mg3 74.4(2) . .
O13 Mg2 Mg3 34.81(17) . .
O8 Mg2 Mg3 72.17(17) . .
O8 Mg2 Mg3 116.07(19) 2_644 .
O12 Mg2 Mg3 143.16(19) 2_645 .
O12 Mg2 Mg3 117.57(19) 3_765 .
Mg2 Mg2 Mg3 111.89(13) 3_765 .
Mg2 Mg2 Mg3 113.58(8) 2_644 .
O2 Mg3 O3 92.4(3) 1_554 .
O2 Mg3 O7 172.6(3) 1_554 .
O3 Mg3 O7 90.0(3) . .
O2 Mg3 O5 90.1(3) 1_554 .
O3 Mg3 O5 172.2(3) . .
O7 Mg3 O5 88.4(2) . .
O2 Mg3 O11 96.4(3) 1_554 .
O3 Mg3 O11 85.6(3) . .
O7 Mg3 O11 90.8(3) . .
O5 Mg3 O11 86.8(2) . .
O2 Mg3 O13 85.8(3) 1_554 .
O3 Mg3 O13 96.6(3) . .
O7 Mg3 O13 87.0(3) . .
O5 Mg3 O13 90.9(3) . .
O11 Mg3 O13 176.8(3) . .
O2 Mg3 Mg1 66.9(2) 1_554 .
O3 Mg3 Mg1 101.9(2) . .
O7 Mg3 Mg1 119.5(2) . .
O5 Mg3 Mg1 72.42(18) . .
O11 Mg3 Mg1 33.45(16) . .
O13 Mg3 Mg1 147.3(2) . .
O2 Mg3 Mg2 102.0(2) 1_554 .
O3 Mg3 Mg2 66.9(2) . .
O7 Mg3 Mg2 72.52(19) . .
O5 Mg3 Mg2 119.7(2) . .
O11 Mg3 Mg2 147.23(19) . .
O13 Mg3 Mg2 33.54(17) . .
Mg1 Mg3 Mg2 164.60(10) . .
C9 O1 Mg1 130.7(6) . 1_556
C9 O2 Mg3 139.0(7) . 1_556
C10 O3 Mg3 137.1(7) . .
C10 O4 Mg2 129.8(6) . .
C11 O5 Mg3 136.0(6) . .
C11 O6 Mg1 126.6(5) . 2_654
C11 O6 Mg1 132.3(6) . .
Mg1 O6 Mg1 100.3(3) 2_654 .
C12 O7 Mg3 134.6(6) . .
C12 O8 Mg2 132.6(6) . .
C12 O8 Mg2 126.4(6) . 3_765
Mg2 O8 Mg2 100.5(3) . 3_765
C14 O11 Mg1 127.8(5) . .
C14 O11 Mg3 120.1(5) . .
Mg1 O11 Mg3 112.1(3) . .
C13 O12 Mg2 124.8(6) . 3_764
C13 O12 Mg2 134.0(5) . 2_644
Mg2 O12 Mg2 98.6(3) 3_764 2_644
C13 O13 Mg2 129.8(5) . .
C13 O13 Mg3 118.5(5) . .
Mg2 O13 Mg3 111.7(3) . .
C14 O14 Mg1 133.5(5) . 3_665
C14 O14 Mg1 124.7(5) . 2_655
Mg1 O14 Mg1 99.0(2) 3_665 2_655
C2 C1 C9 119.9(14) . .
C2 C1 C6 112.1(11) . .
C9 C1 C6 112.1(11) . .
C2 C1 C5 98.0(9) . .
C9 C1 C5 113.3(12) . .
C6 C1 C5 98.7(12) . .
C7 C2 C1 102.2(14) . .
C7 C2 C3 123.2(13) . .
C1 C2 C3 111.6(10) . .
C7 C2 C8 103.9(15) . .
C1 C2 C8 114.2(14) . .
C3 C2 C8 102.0(15) . .
C2 C3 C10 121.0(12) . .
C2 C3 C4 104.7(10) . .
C10 C3 C4 109.0(11) . .
C2 C3 H3A 107.2 . .
C10 C3 H3A 107.2 . .
C4 C3 H3A 107.2 . .
C5 C4 C3 99.1(11) . .
C5 C4 H4A 112.0 . .
C3 C4 H4A 111.9 . .
C5 C4 H4B 111.9 . .
C3 C4 H4B 111.9 . .
H4A C4 H4B 109.6 . .
C4 C5 C1 96.3(11) . .
C4 C5 H5A 112.5 . .
C1 C5 H5A 112.5 . .
C4 C5 H5B 112.5 . .
C1 C5 H5B 112.5 . .
H5A C5 H5B 110.0 . .
C1 C6 H6A 109.5 . .
C1 C6 H6B 109.5 . .
H6A C6 H6B 109.5 . .
C1 C6 H6C 109.5 . .
H6A C6 H6C 109.5 . .
H6B C6 H6C 109.5 . .
C2 C7 H7A 109.5 . .
C2 C7 H7B 109.5 . .
H7A C7 H7B 109.5 . .
C2 C7 H7C 109.5 . .
H7A C7 H7C 109.5 . .
H7B C7 H7C 109.5 . .
C2 C8 H8A 109.5 . .
C2 C8 H8B 109.5 . .
H8A C8 H8B 109.5 . .
C2 C8 H8C 109.5 . .
H8A C8 H8C 109.5 . .
H8B C8 H8C 109.5 . .
O2 C9 O1 123.9(9) . .
O2 C9 C1 119.4(9) . .
O1 C9 C1 116.1(9) . .
O4 C10 O3 125.4(9) . .
O4 C10 C3 111.2(9) . .
O3 C10 C3 122.3(10) . .
O5 C11 O6 125.5(8) . .
O7 C12 O8 126.8(8) . .
O12 C13 O13 122.8(8) . .
O12 C13 H13A 118.6 . .
O13 C13 H13A 118.6 . .
O11 C14 O14 124.9(8) . .

loop_
_geom_bond_atom_site_label_1
_geom_bond_atom_site_label_2
_geom_bond_distance
_geom_bond_site_symmetry_2
Mg1 O1 1.989(7) 1_554
Mg1 O6 2.074(6) 3_665
Mg1 O11 2.077(6) .
Mg1 O6 2.089(6) .
Mg1 O14 2.100(6) 2_654
Mg1 O14 2.103(6) 3_664
Mg1 Mg1 3.195(3) 3_665
Mg1 Mg1 3.195(3) 2_654
Mg1 Mg3 3.492(4) .
Mg2 O4 1.975(6) .
Mg2 O13 2.076(6) .
Mg2 O8 2.093(6) .
Mg2 O8 2.094(6) 2_644
Mg2 O12 2.096(6) 2_645
Mg2 O12 2.149(6) 3_765
Mg2 Mg2 3.218(3) 3_765
Mg2 Mg2 3.218(3) 2_644
Mg2 Mg3 3.492(4) .
Mg3 O2 2.007(8) 1_554
Mg3 O3 2.035(8) .
Mg3 O7 2.060(6) .
Mg3 O5 2.062(7) .
Mg3 O11 2.133(6) .
Mg3 O13 2.145(6) .
O1 C9 1.243(11) .
O1 Mg1 1.989(7) 1_556
O2 C9 1.224(12) .
O2 Mg3 2.007(8) 1_556
O3 C10 1.255(12) .
O4 C10 1.244(12) .
O5 C11 1.211(10) .
O6 C11 1.314(10) .
O6 Mg1 2.074(6) 2_654
O7 C12 1.242(11) .
O8 C12 1.268(10) .
O8 Mg2 2.094(6) 3_765
O11 C14 1.250(10) .
O12 C13 1.262(10) .
O12 Mg2 2.096(6) 3_764
O12 Mg2 2.149(6) 2_644
O13 C13 1.279(10) .
O14 C14 1.267(10) .
O14 Mg1 2.100(6) 3_665
O14 Mg1 2.103(6) 2_655
C1 C2 1.486(15) .
C1 C9 1.534(13) .
C1 C6 1.545(15) .
C1 C5 1.76(2) .
C2 C7 1.448(14) .
C2 C3 1.512(14) .
C2 C8 1.579(17) .
C3 C10 1.568(13) .
C3 C4 1.651(16) .
C3 H3A 0.9800 .
C4 C5 1.574(16) .
C4 H4A 0.9700 .
C4 H4B 0.9700 .
C5 H5A 0.9700 .
C5 H5B 0.9700 .
C6 H6A 0.9600 .
C6 H6B 0.9600 .
C6 H6C 0.9600 .
C7 H7A 0.9600 .
C7 H7B 0.9600 .
C7 H7C 0.9600 .
C8 H8A 0.9600 .
C8 H8B 0.9600 .
C8 H8C 0.9600 .
C13 H13A 0.9300 .
